data_1563047
loop_
_publ_author_name
'Gulay, L.D.'
'Daszkiewicz, M.'
'Shemet, V.Ya.'

_publ_section_title
;
 Crystal structure of \\sim RCu3S3 and \\sim RCuTe2 (R=Gd--Lu) compounds
;
_journal_name_full 'Journal of Solid State Chemistry'
_journal_page_first 142
_journal_page_last 148
_journal_paper_doi 10.1016/j.jssc.2011.12.004
_journal_volume 186
_journal_year 2012
_chemical_formula_moiety 'Cu2.84 Dy1.06 S3'
_chemical_formula_sum 'Cu2.84 Dy1.06 S3'
_chemical_formula_weight 448.916
_space_group_IT_number 148
_space_group_name_Hall '-R 3'
_space_group_name_H-M_alt 'R -3 :H'
_symmetry_cell_setting hexagonal
_symmetry_space_group_name_Hall '-R 3'
_symmetry_space_group_name_H-M 'R -3 :H'
_atom_sites_solution_hydrogens .
_atom_sites_solution_primary direct
_atom_sites_solution_secondary difmap
_audit_creation_method SHELXL-97
_cell_angle_alpha 90.00
_cell_angle_beta 90.00
_cell_angle_gamma 120.00
_cell_formula_units_Z 6
_cell_length_a 6.723(2)
_cell_length_b 6.723(2)
_cell_length_c 19.069(6)
_cell_measurement_reflns_used 326
_cell_measurement_temperature 295(2)
_cell_measurement_theta_max 27.44
_cell_measurement_theta_min 3.20
_cell_volume 746.4(4)
_computing_cell_refinement 'CrysAlis RED'
_computing_data_collection 'CrysAlis CCD (Oxford Diffraction, 2009)'
_computing_data_reduction 'CrysAlis RED'
_computing_structure_refinement 'SHELXL-97 (Sheldrick, 1997)'
_computing_structure_solution 'SHELXS-97 (Sheldrick, 1997)'
_diffrn_ambient_temperature 295(2)
_diffrn_detector_area_resol_mean '1024x1024 with blocks 2x2, 33.133pixel/mm'
_diffrn_measured_fraction_theta_full 0.992
_diffrn_measured_fraction_theta_max 0.992
_diffrn_measurement_device_type 'KUMA KM-4 with area CCD detector'
_diffrn_measurement_method \w-scan
_diffrn_radiation_monochromator graphite
_diffrn_radiation_source 'fine-focus sealed tube'
_diffrn_radiation_type MoK\a
_diffrn_radiation_wavelength 0.71073
_diffrn_reflns_av_R_equivalents 0.0772
_diffrn_reflns_av_sigmaI/netI 0.0362
_diffrn_reflns_limit_h_max 8
_diffrn_reflns_limit_h_min -8
_diffrn_reflns_limit_k_max 6
_diffrn_reflns_limit_k_min -8
_diffrn_reflns_limit_l_max 24
_diffrn_reflns_limit_l_min -24
_diffrn_reflns_number 3134
_diffrn_reflns_theta_full 27.44
_diffrn_reflns_theta_max 27.44
_diffrn_reflns_theta_min 3.20
_diffrn_standards_interval_count .
_diffrn_standards_interval_time .
_diffrn_standards_number 0
_exptl_absorpt_coefficient_mu 28.687
_exptl_absorpt_correction_T_max 0.479
_exptl_absorpt_correction_T_min 0.206
_exptl_absorpt_correction_type numerical
_exptl_absorpt_process_details 'CrysAlis (Oxford Diffraction, 2009)'
_exptl_crystal_colour red
_exptl_crystal_density_diffrn 5.976
_exptl_crystal_density_method 'not measured'
_exptl_crystal_description prism
_exptl_crystal_F_000 1199
_exptl_crystal_size_max 0.09
_exptl_crystal_size_mid 0.04
_exptl_crystal_size_min 0.03
_refine_diff_density_max 1.159
_refine_diff_density_min -1.963
_refine_diff_density_rms 0.270
_refine_ls_extinction_coef 0.00023(12)
_refine_ls_extinction_expression Fc^*^=kFc[1+0.001xFc^2^\l^3^/sin(2\q)]^-1/4^
_refine_ls_extinction_method SHELXL
_refine_ls_goodness_of_fit_ref 1.101
_refine_ls_hydrogen_treatment .
_refine_ls_matrix_type full
_refine_ls_number_parameters 25
_refine_ls_number_reflns 383
_refine_ls_number_restraints 0
_refine_ls_restrained_S_all 1.101
_refine_ls_R_factor_all 0.0383
_refine_ls_R_factor_gt 0.0344
_refine_ls_shift/su_max 0.001
_refine_ls_shift/su_mean 0.001
_refine_ls_structure_factor_coef Fsqd
_refine_ls_weighting_details 'calc w=1/[\s^2^(Fo^2^)+(0.0439P)^2^] where P=(Fo^2^+2Fc^2^)/3'
_refine_ls_weighting_scheme calc
_refine_ls_wR_factor_gt 0.0992
_refine_ls_wR_factor_ref 0.1012
_reflns_number_gt 326
_reflns_number_total 383
_reflns_threshold_expression >2sigma(I)
_cod_data_source_file JSSC-2012-186-142.CIF
_cod_data_source_block dy19
_cod_original_cell_volume 746.5(4)
_cod_original_sg_symbol_H-M 'R -3'
_cod_database_code 1563047

loop_
_symmetry_equiv_pos_as_xyz
'x, y, z'
'-y, x-y, z'
'-x+y, -x, z'
'x+2/3, y+1/3, z+1/3'
'-y+2/3, x-y+1/3, z+1/3'
'-x+y+2/3, -x+1/3, z+1/3'
'x+1/3, y+2/3, z+2/3'
'-y+1/3, x-y+2/3, z+2/3'
'-x+y+1/3, -x+2/3, z+2/3'
'-x, -y, -z'
'y, -x+y, -z'
'x-y, x, -z'
'-x+2/3, -y+1/3, -z+1/3'
'y+2/3, -x+y+1/3, -z+1/3'
'x-y+2/3, x+1/3, -z+1/3'
'-x+1/3, -y+2/3, -z+2/3'
'y+1/3, -x+y+2/3, -z+2/3'
'x-y+1/3, x+2/3, -z+2/3'

loop_
_atom_site_label
_atom_site_type_symbol
_atom_site_fract_x
_atom_site_fract_y
_atom_site_fract_z
_atom_site_U_iso_or_equiv
_atom_site_adp_type
_atom_site_occupancy
_atom_site_symmetry_multiplicity
_atom_site_calc_flag
_atom_site_refinement_flags
_atom_site_disorder_assembly
_atom_site_disorder_group
Dy1 Dy 0.0000 0.0000 0.0000 0.0120(4) Uani 1 6 d S . .
Dy2 Dy 0.0000 0.0000 0.33309(6) 0.0125(4) Uani 0.56 3 d SP . .
Cu Cu 0.99983(16) 0.33206(16) 0.12350(7) 0.0182(4) Uani 0.94 1 d P . .
S S 0.3316(3) 0.3322(3) 0.08277(12) 0.0110(5) Uani 1 1 d . . .

loop_
_atom_site_aniso_label
_atom_site_aniso_U_11
_atom_site_aniso_U_22
_atom_site_aniso_U_33
_atom_site_aniso_U_23
_atom_site_aniso_U_13
_atom_site_aniso_U_12
Dy1 0.0089(4) 0.0089(4) 0.0181(6) 0.000 0.000 0.0045(2)
Dy2 0.0105(5) 0.0105(5) 0.0166(7) 0.000 0.000 0.0052(2)
Cu 0.0178(6) 0.0175(6) 0.0196(7) -0.0010(4) 0.0002(4) 0.0090(5)
S 0.0093(9) 0.0086(9) 0.0148(10) -0.0013(7) -0.0010(7) 0.0041(7)

loop_
_atom_type_symbol
_atom_type_description
_atom_type_scat_dispersion_real
_atom_type_scat_dispersion_imag
_atom_type_scat_source
S S 0.1246 0.1234 'International Tables Vol C Tables 4.2.6.8 and 6.1.1.4'
Cu Cu 0.3201 1.2651 'International Tables Vol C Tables 4.2.6.8 and 6.1.1.4'
Dy Dy -0.1892 4.4098 'International Tables Vol C Tables 4.2.6.8 and 6.1.1.4'

loop_
_geom_angle_atom_site_label_1
_geom_angle_atom_site_label_2
_geom_angle_atom_site_label_3
_geom_angle
_geom_angle_site_symmetry_1
_geom_angle_site_symmetry_3
S Dy1 S 180.00(11) . 10
S Dy1 S 89.99(7) . 2
S Dy1 S 90.01(7) 10 2
S Dy1 S 90.01(7) . 11
S Dy1 S 89.99(7) 10 11
S Dy1 S 180.00(8) 2 11
S Dy1 S 90.01(7) . 12
S Dy1 S 89.99(7) 10 12
S Dy1 S 90.01(7) 2 12
S Dy1 S 89.99(7) 11 12
S Dy1 S 89.99(7) . 3
S Dy1 S 90.01(7) 10 3
S Dy1 S 89.99(7) 2 3
S Dy1 S 90.01(7) 11 3
S Dy1 S 180.00(10) 12 3
S Dy1 Cu 134.46(4) . 10_655
S Dy1 Cu 45.54(4) 10 10_655
S Dy1 Cu 134.38(4) 2 10_655
S Dy1 Cu 45.62(4) 11 10_655
S Dy1 Cu 98.21(5) 12 10_655
S Dy1 Cu 81.79(5) 3 10_655
S Dy1 Cu 134.38(4) . 12_445
S Dy1 Cu 45.62(4) 10 12_445
S Dy1 Cu 81.79(5) 2 12_445
S Dy1 Cu 98.21(5) 11 12_445
S Dy1 Cu 45.54(4) 12 12_445
S Dy1 Cu 134.46(4) 3 12_445
Cu Dy1 Cu 73.15(4) 10_655 12_445
S Dy1 Cu 45.54(4) . 1_455
S Dy1 Cu 134.46(4) 10 1_455
S Dy1 Cu 45.62(4) 2 1_455
S Dy1 Cu 134.38(4) 11 1_455
S Dy1 Cu 81.79(5) 12 1_455
S Dy1 Cu 98.21(5) 3 1_455
Cu Dy1 Cu 180.00(5) 10_655 1_455
Cu Dy1 Cu 106.85(4) 12_445 1_455
S Dy1 Cu 45.62(4) . 3_665
S Dy1 Cu 134.38(4) 10 3_665
S Dy1 Cu 98.21(5) 2 3_665
S Dy1 Cu 81.79(5) 11 3_665
S Dy1 Cu 134.46(4) 12 3_665
S Dy1 Cu 45.54(4) 3 3_665
Cu Dy1 Cu 106.85(4) 10_655 3_665
Cu Dy1 Cu 180.00(5) 12_445 3_665
Cu Dy1 Cu 73.15(4) 1_455 3_665
S Dy1 Cu 81.79(5) . 11_565
S Dy1 Cu 98.21(5) 10 11_565
S Dy1 Cu 134.46(4) 2 11_565
S Dy1 Cu 45.54(4) 11 11_565
S Dy1 Cu 45.62(4) 12 11_565
S Dy1 Cu 134.38(4) 3 11_565
Cu Dy1 Cu 73.15(4) 10_655 11_565
Cu Dy1 Cu 73.15(4) 12_445 11_565
Cu Dy1 Cu 106.85(4) 1_455 11_565
Cu Dy1 Cu 106.85(4) 3_665 11_565
S Dy1 Cu 98.21(5) . 2_545
S Dy1 Cu 81.79(5) 10 2_545
S Dy1 Cu 45.54(4) 2 2_545
S Dy1 Cu 134.46(4) 11 2_545
S Dy1 Cu 134.38(4) 12 2_545
S Dy1 Cu 45.62(4) 3 2_545
Cu Dy1 Cu 106.85(4) 10_655 2_545
Cu Dy1 Cu 106.85(4) 12_445 2_545
Cu Dy1 Cu 73.15(4) 1_455 2_545
Cu Dy1 Cu 73.15(4) 3_665 2_545
Cu Dy1 Cu 180.00(5) 11_565 2_545
S Dy2 S 90.40(7) 13 15_445
S Dy2 S 90.40(7) 13 14_455
S Dy2 S 90.40(7) 15_445 14_455
S Dy2 S 90.01(6) 13 4_445
S Dy2 S 89.52(8) 15_445 4_445
S Dy2 S 179.58(6) 14_455 4_445
S Dy2 S 89.52(8) 13 5
S Dy2 S 179.59(6) 15_445 5
S Dy2 S 90.01(7) 14_455 5
S Dy2 S 90.08(7) 4_445 5
S Dy2 S 179.58(6) 13 6_455
S Dy2 S 90.01(7) 15_445 6_455
S Dy2 S 89.52(8) 14_455 6_455
S Dy2 S 90.08(7) 4_445 6_455
S Dy2 S 90.07(7) 5 6_455
S Dy2 Cu 46.01(4) 13 14_455
S Dy2 Cu 45.52(4) 15_445 14_455
S Dy2 Cu 98.70(6) 14_455 14_455
S Dy2 Cu 81.53(5) 4_445 14_455
S Dy2 Cu 134.31(4) 5 14_455
S Dy2 Cu 134.40(4) 6_455 14_455
S Dy2 Cu 45.52(4) 13 15_445
S Dy2 Cu 98.70(6) 15_445 15_445
S Dy2 Cu 46.01(4) 14_455 15_445
S Dy2 Cu 134.40(4) 4_445 15_445
S Dy2 Cu 81.53(5) 5 15_445
S Dy2 Cu 134.31(4) 6_455 15_445
Cu Dy2 Cu 73.46(4) 14_455 15_445
S Dy2 Cu 98.70(6) 13 13
S Dy2 Cu 46.01(4) 15_445 13
S Dy2 Cu 45.52(4) 14_455 13
S Dy2 Cu 134.31(4) 4_445 13
S Dy2 Cu 134.40(4) 5 13
S Dy2 Cu 81.53(5) 6_455 13
Cu Dy2 Cu 73.46(4) 14_455 13
Cu Dy2 Cu 73.46(4) 15_445 13
S Dy2 Cu 81.40(5) 13 5_545
S Dy2 Cu 134.24(4) 15_445 5_545
S Dy2 Cu 134.25(4) 14_455 5_545
S Dy2 Cu 45.91(4) 4_445 5_545
S Dy2 Cu 45.34(4) 5 5_545
S Dy2 Cu 98.37(6) 6_455 5_545
Cu Dy2 Cu 106.76(3) 14_455 5_545
Cu Dy2 Cu 106.46(4) 15_445 5_545
Cu Dy2 Cu 179.74(3) 13 5_545
S Dy2 Cu 134.25(4) 13 4_345
S Dy2 Cu 81.40(5) 15_445 4_345
S Dy2 Cu 134.24(4) 14_455 4_345
S Dy2 Cu 45.34(4) 4_445 4_345
S Dy2 Cu 98.37(6) 5 4_345
S Dy2 Cu 45.91(4) 6_455 4_345
Cu Dy2 Cu 106.46(4) 14_455 4_345
Cu Dy2 Cu 179.74(3) 15_445 4_345
Cu Dy2 Cu 106.76(3) 13 4_345
Cu Dy2 Cu 73.32(4) 5_545 4_345
S Dy2 Cu 134.24(4) 13 6_565
S Dy2 Cu 134.25(4) 15_445 6_565
S Dy2 Cu 81.40(5) 14_455 6_565
S Dy2 Cu 98.37(6) 4_445 6_565
S Dy2 Cu 45.91(4) 5 6_565
S Dy2 Cu 45.34(4) 6_455 6_565
Cu Dy2 Cu 179.74(3) 14_455 6_565
Cu Dy2 Cu 106.76(3) 15_445 6_565
Cu Dy2 Cu 106.46(4) 13 6_565
Cu Dy2 Cu 73.32(4) 5_545 6_565
Cu Dy2 Cu 73.32(4) 4_345 6_565
S Cu S 109.70(10) 1_655 2_655
S Cu S 109.74(10) 1_655 3_665
S Cu S 110.03(10) 2_655 3_665
S Cu S 109.50(8) 1_655 14
S Cu S 109.24(7) 2_655 14
S Cu S 108.61(8) 3_665 14
S Cu Cu 125.40(7) 1_655 13_655
S Cu Cu 55.59(7) 2_655 13_655
S Cu Cu 124.82(7) 3_665 13_655
S Cu Cu 53.65(6) 14 13_655
S Cu Cu 55.44(6) 1_655 15_545
S Cu Cu 125.16(6) 2_655 15_545
S Cu Cu 124.78(5) 3_665 15_545
S Cu Cu 54.06(6) 14 15_545
Cu Cu Cu 88.76(8) 13_655 15_545
S Cu Cu 125.24(5) 1_655 14_565
S Cu Cu 125.04(6) 2_655 14_565
S Cu Cu 55.22(6) 3_665 14_565
S Cu Cu 53.39(6) 14 14_565
Cu Cu Cu 88.21(8) 13_655 14_565
Cu Cu Cu 88.61(7) 15_545 14_565
S Cu Dy1 55.69(5) 1_655 1_655
S Cu Dy1 55.67(5) 2_655 1_655
S Cu Dy1 114.50(7) 3_665 1_655
S Cu Dy1 136.89(6) 14 1_655
Cu Cu Dy1 99.03(5) 13_655 1_655
Cu Cu Dy1 98.78(4) 15_545 1_655
Cu Cu Dy1 169.72(6) 14_565 1_655
S Cu Dy2 114.47(8) 1_655 13
S Cu Dy2 55.88(5) 2_655 13
S Cu Dy2 55.77(5) 3_665 13
S Cu Dy2 136.02(6) 14 13
Cu Cu Dy2 98.64(5) 13_655 13
Cu Cu Dy2 169.91(6) 15_545 13
Cu Cu Dy2 98.40(4) 14_565 13
Dy1 Cu Dy2 73.40(4) 1_655 13
S Cu Dy2 55.78(5) 1_655 7_654
S Cu Dy2 114.41(8) 2_655 7_654
S Cu Dy2 55.65(5) 3_665 7_654
S Cu Dy2 136.34(6) 14 7_654
Cu Cu Dy2 169.99(7) 13_655 7_654
Cu Cu Dy2 98.64(4) 15_545 7_654
Cu Cu Dy2 98.64(4) 14_565 7_654
Dy1 Cu Dy2 73.29(4) 1_655 7_654
Dy2 Cu Dy2 73.24(3) 13 7_654
Cu S Cu 109.81(9) 1_455 3_665
Cu S Cu 109.95(9) 1_455 2_655
Cu S Cu 109.70(9) 3_665 2_655
Cu S Cu 71.17(7) 1_455 15_445
Cu S Cu 70.76(7) 3_665 15_445
Cu S Cu 70.72(7) 2_655 15_445
Cu S Dy1 78.77(6) 1_455 .
Cu S Dy1 78.70(6) 3_665 .
Cu S Dy1 163.71(10) 2_655 .
Cu S Dy1 125.57(8) 15_445 .
Cu S Dy2 164.22(10) 1_455 13
Cu S Dy2 78.59(6) 3_665 13
Cu S Dy2 78.22(6) 2_655 13
Cu S Dy2 124.61(8) 15_445 13
Dy1 S Dy2 90.25(7) . 13
Cu S Dy2 78.88(6) 1_455 7_554
Cu S Dy2 163.96(10) 3_665 7_554
Cu S Dy2 78.44(6) 2_655 7_554
Cu S Dy2 125.28(8) 15_445 7_554
Dy1 S Dy2 90.23(7) . 7_554
Dy2 S Dy2 89.99(6) 13 7_554

loop_
_geom_bond_atom_site_label_1
_geom_bond_atom_site_label_2
_geom_bond_distance
_geom_bond_site_symmetry_2
Dy1 S 2.733(2) .
Dy1 S 2.733(2) 10
Dy1 S 2.733(2) 2
Dy1 S 2.733(2) 11
Dy1 S 2.733(2) 12
Dy1 S 2.733(2) 3
Dy1 Cu 3.2456(14) 10_655
Dy1 Cu 3.2456(14) 12_445
Dy1 Cu 3.2456(14) 1_455
Dy1 Cu 3.2456(14) 3_665
Dy1 Cu 3.2456(14) 11_565
Dy1 Cu 3.2456(14) 2_545
Dy2 S 2.745(2) 13
Dy2 S 2.745(2) 15_445
Dy2 S 2.745(2) 14_455
Dy2 S 2.745(2) 4_445
Dy2 S 2.745(2) 5
Dy2 S 2.745(2) 6_455
Dy2 Cu 3.2498(16) 14_455
Dy2 Cu 3.2498(16) 15_445
Dy2 Cu 3.2498(16) 13
Dy2 Cu 3.2578(16) 5_545
Dy2 Cu 3.2578(16) 4_345
Dy2 Cu 3.2578(16) 6_565
Cu S 2.362(2) 1_655
Cu S 2.366(2) 2_655
Cu S 2.389(2) 3_665
Cu S 2.423(3) 14
Cu Cu 2.773(2) 13_655
Cu Cu 2.7847(19) 15_545
Cu Cu 2.7847(19) 14_565
Cu Dy1 3.2456(14) 1_655
Cu Dy2 3.2498(16) 13
Cu Dy2 3.2578(16) 7_654
S Cu 2.362(2) 1_455
S Cu 2.366(2) 3_665
S Cu 2.389(2) 2_655
S Cu 2.423(3) 15_445
S Dy2 2.745(2) 13
S Dy2 2.745(2) 7_554
